data_4066929
loop_
_publ_author_name
'Gluyas, Josef B. G.'
'Burschka, Christian'
'Kraft, Philip'
'Tacke, Reinhold'

_publ_section_title
;
 5,6-Disubstituted 1,2,3-Trisilaindanes as Silicon Analogues of
 Phantolide-Type Musk Odorants: Synthesis, Structure, Reactivity, and
 Olfactory Properties&#x00A7;
;
_journal_issue 22
_journal_name_full Organometallics
_journal_page_first 5897
_journal_paper_doi 10.1021/om100720k
_journal_volume 29
_journal_year 2010
_chemical_formula_moiety 'C16 H28 O Si3'
_chemical_formula_sum 'C16 H28 O Si3'
_chemical_formula_weight 320.65
_chemical_name_systematic
; 
 ? 
;
_space_group_IT_number 14
_symmetry_cell_setting monoclinic
_symmetry_space_group_name_Hall '-P 2ybc'
_symmetry_space_group_name_H-M 'P 1 21/c 1'
_atom_sites_solution_hydrogens geom
_atom_sites_solution_primary direct
_atom_sites_solution_secondary difmap
_audit_creation_method SHELXL-97
_cell_angle_alpha 90.00
_cell_angle_beta 89.999(14)
_cell_angle_gamma 90.00
_cell_formula_units_Z 8
_cell_length_a 10.8718(13)
_cell_length_b 35.093(4)
_cell_length_c 10.3208(12)
_cell_measurement_reflns_used 5000
_cell_measurement_temperature 173(2)
_cell_measurement_theta_max 26.2
_cell_measurement_theta_min 7.6
_cell_volume 3937.6(8)
_computing_cell_refinement Stoe-IPDS
_computing_data_collection Stoe-IPDS
_computing_data_reduction Stoe-IPDS
_computing_molecular_graphics Ortep/Povray
_computing_publication_material Bruker-SHELXTL
_computing_structure_refinement 'SHELXL-97 (Sheldrick, 2008)'
_computing_structure_solution 'SHELXS-97 (Sheldrick, 2008)'
_diffrn_ambient_temperature 173(2)
_diffrn_measured_fraction_theta_full 0.991
_diffrn_measured_fraction_theta_max 0.991
_diffrn_measurement_device_type image_plate_Stoe-IPDS
_diffrn_measurement_method 'omega scan'
_diffrn_radiation_monochromator graphite
_diffrn_radiation_source 'fine-focus sealed tube'
_diffrn_radiation_type MoK\a
_diffrn_radiation_wavelength 0.71073
_diffrn_reflns_av_R_equivalents 0.0518
_diffrn_reflns_av_sigmaI/netI 0.0316
_diffrn_reflns_limit_h_max 14
_diffrn_reflns_limit_h_min -14
_diffrn_reflns_limit_k_max 46
_diffrn_reflns_limit_k_min -46
_diffrn_reflns_limit_l_max 13
_diffrn_reflns_limit_l_min -13
_diffrn_reflns_number 47192
_diffrn_reflns_theta_full 27.96
_diffrn_reflns_theta_max 27.96
_diffrn_reflns_theta_min 2.20
_exptl_absorpt_coefficient_mu 0.236
_exptl_absorpt_correction_T_max 0.9539
_exptl_absorpt_correction_T_min 0.8537
_exptl_absorpt_correction_type multi-scan
_exptl_absorpt_process_details
;
[c.f. r.h. blessing, acta cryst. (1995), a51, 33-38]
;
_exptl_crystal_colour colorless
_exptl_crystal_density_diffrn 1.082
_exptl_crystal_density_method 'not measured'
_exptl_crystal_description block
_exptl_crystal_F_000 1392
_exptl_crystal_size_max .5
_exptl_crystal_size_mid .5
_exptl_crystal_size_min .3
_refine_diff_density_max 0.588
_refine_diff_density_min -0.295
_refine_diff_density_rms 0.052
_refine_ls_extinction_method none
_refine_ls_goodness_of_fit_ref 1.050
_refine_ls_hydrogen_treatment constr
_refine_ls_matrix_type full
_refine_ls_number_parameters 378
_refine_ls_number_reflns 9388
_refine_ls_number_restraints 0
_refine_ls_restrained_S_all 1.050
_refine_ls_R_factor_all 0.0504
_refine_ls_R_factor_gt 0.0438
_refine_ls_shift/su_max 0.001
_refine_ls_shift/su_mean 0.000
_refine_ls_structure_factor_coef Fsqd
_refine_ls_weighting_details 'calc w=1/[\s^2^(Fo^2^)+(0.0672P)^2^+0.9943P] where P=(Fo^2^+2Fc^2^)/3'
_refine_ls_weighting_scheme calc
_refine_ls_wR_factor_gt 0.1038
_refine_ls_wR_factor_ref 0.1091
_reflns_number_gt 8495
_reflns_number_total 9388
_reflns_threshold_expression >2sigma(I)
_cod_data_source_file om100720k_si_002.cif
_cod_data_source_block glu04g
_cod_original_sg_symbol_H-M P21/c
_cod_database_code 4066929

loop_
_symmetry_equiv_pos_as_xyz
'x, y, z'
'-x, y+1/2, -z+1/2'
'-x, -y, -z'
'x, -y-1/2, z-1/2'

loop_
_atom_site_label
_atom_site_type_symbol
_atom_site_fract_x
_atom_site_fract_y
_atom_site_fract_z
_atom_site_U_iso_or_equiv
_atom_site_adp_type
_atom_site_occupancy
_atom_site_symmetry_multiplicity
_atom_site_calc_flag
_atom_site_refinement_flags
Si1 Si 0.93923(5) 0.073703(14) 0.46580(5) 0.02870(11) Uani 1 1 d .
Si2 Si 0.76898(5) 0.061129(15) 0.59934(6) 0.03279(12) Uani 1 1 d .
Si3 Si 0.71582(5) 0.126277(15) 0.61208(5) 0.03001(11) Uani 1 1 d .
C1 C 0.9156(3) 0.05981(7) 0.2917(2) 0.0550(7) Uani 1 1 d .
H1A H 0.8377 0.0704 0.2605 0.083 Uiso 1 1 calc R
H1B H 0.9134 0.0320 0.2846 0.083 Uiso 1 1 calc R
H1C H 0.9835 0.0698 0.2392 0.083 Uiso 1 1 calc R
C2 C 1.0885(2) 0.05229(7) 0.5241(3) 0.0504(6) Uani 1 1 d .
H2A H 1.1003 0.0584 0.6159 0.076 Uiso 1 1 calc R
H2B H 1.1569 0.0628 0.4735 0.076 Uiso 1 1 calc R
H2C H 1.0859 0.0246 0.5130 0.076 Uiso 1 1 calc R
C3 C 0.6487(2) 0.03050(7) 0.5175(3) 0.0510(6) Uani 1 1 d .
H3A H 0.6805 0.0046 0.5070 0.077 Uiso 1 1 calc R
H3B H 0.6290 0.0412 0.4323 0.077 Uiso 1 1 calc R
H3C H 0.5742 0.0299 0.5709 0.077 Uiso 1 1 calc R
C4 C 0.8171(3) 0.03971(9) 0.7600(3) 0.0593(7) Uani 1 1 d .
H4A H 0.7446 0.0365 0.8154 0.089 Uiso 1 1 calc R
H4B H 0.8761 0.0567 0.8027 0.089 Uiso 1 1 calc R
H4C H 0.8555 0.0148 0.7451 0.089 Uiso 1 1 calc R
C5 C 0.5842(2) 0.13627(7) 0.4979(2) 0.0438(5) Uani 1 1 d .
H5A H 0.5072 0.1273 0.5368 0.066 Uiso 1 1 calc R
H5B H 0.5982 0.1229 0.4158 0.066 Uiso 1 1 calc R
H5C H 0.5789 0.1638 0.4819 0.066 Uiso 1 1 calc R
C6 C 0.6814(3) 0.14689(9) 0.7764(3) 0.0554(7) Uani 1 1 d .
H6A H 0.6742 0.1747 0.7696 0.083 Uiso 1 1 calc R
H6B H 0.7482 0.1405 0.8363 0.083 Uiso 1 1 calc R
H6C H 0.6039 0.1363 0.8089 0.083 Uiso 1 1 calc R
C7 C 0.86065(17) 0.14922(5) 0.54305(18) 0.0269(3) Uani 1 1 d .
C8 C 0.95108(17) 0.12736(5) 0.47844(18) 0.0255(3) Uani 1 1 d .
C9 C 1.05336(17) 0.14637(5) 0.42474(17) 0.0268(3) Uani 1 1 d .
H9 H 1.1147 0.1317 0.3821 0.032 Uiso 1 1 calc R
C10 C 1.06834(17) 0.18599(5) 0.43165(17) 0.0283(3) Uani 1 1 d .
C11 C 0.97906(18) 0.20791(5) 0.49782(18) 0.0288(4) Uani 1 1 d .
C12 C 0.87786(18) 0.18881(5) 0.55236(19) 0.0301(4) Uani 1 1 d .
H12 H 0.8182 0.2034 0.5977 0.036 Uiso 1 1 calc R
C13 C 1.1792(2) 0.20366(6) 0.3674(2) 0.0365(4) Uani 1 1 d .
C16 C 0.9168(3) 0.27191(6) 0.4068(3) 0.0470(5) Uani 1 1 d .
H16A H 0.9562 0.2666 0.3233 0.070 Uiso 1 1 calc R
H16B H 0.9194 0.2994 0.4238 0.070 Uiso 1 1 calc R
H16C H 0.8310 0.2634 0.4042 0.070 Uiso 1 1 calc R
C15 C 0.98494(19) 0.25080(6) 0.5142(2) 0.0358(4) Uani 1 1 d .
H15A H 1.0721 0.2589 0.5145 0.043 Uiso 1 1 calc R
H15B H 0.9486 0.2578 0.5988 0.043 Uiso 1 1 calc R
C14 C 1.2880(2) 0.17853(7) 0.3354(2) 0.0431(5) Uani 1 1 d .
H14A H 1.2655 0.1609 0.2657 0.065 Uiso 1 1 calc R
H14B H 1.3119 0.1640 0.4125 0.065 Uiso 1 1 calc R
H14C H 1.3572 0.1944 0.3073 0.065 Uiso 1 1 calc R
O1 O 1.1821(2) 0.23710(6) 0.3389(3) 0.0736(7) Uani 1 1 d .
Si21 Si 0.41837(5) 0.075679(14) 0.08098(6) 0.03093(12) Uani 1 1 d .
Si22 Si 0.28513(5) 0.065763(15) -0.09452(6) 0.03291(12) Uani 1 1 d .
Si23 Si 0.22015(5) 0.129751(15) -0.08617(5) 0.02985(11) Uani 1 1 d .
C22 C 0.5710(2) 0.05006(7) 0.0762(3) 0.0574(7) Uani 1 1 d .
H22A H 0.6150 0.0569 -0.0033 0.086 Uiso 1 1 calc R
H22B H 0.5570 0.0225 0.0780 0.086 Uiso 1 1 calc R
H22C H 0.6203 0.0575 0.1516 0.086 Uiso 1 1 calc R
C21 C 0.3428(3) 0.06661(8) 0.2435(3) 0.0526(6) Uani 1 1 d .
H21A H 0.3354 0.0391 0.2577 0.079 Uiso 1 1 calc R
H21B H 0.2608 0.0782 0.2444 0.079 Uiso 1 1 calc R
H21C H 0.3931 0.0778 0.3124 0.079 Uiso 1 1 calc R
C24 C 0.3792(3) 0.05575(9) -0.2455(3) 0.0522(6) Uani 1 1 d .
H24A H 0.4143 0.0301 -0.2401 0.078 Uiso 1 1 calc R
H24B H 0.4458 0.0745 -0.2524 0.078 Uiso 1 1 calc R
H24C H 0.3262 0.0575 -0.3221 0.078 Uiso 1 1 calc R
C23 C 0.1604(2) 0.02919(7) -0.0686(3) 0.0474(6) Uani 1 1 d .
H23A H 0.1024 0.0300 -0.1412 0.071 Uiso 1 1 calc R
H23B H 0.1167 0.0348 0.0123 0.071 Uiso 1 1 calc R
H23C H 0.1973 0.0038 -0.0633 0.071 Uiso 1 1 calc R
C26 C 0.1845(3) 0.15444(8) -0.2430(2) 0.0497(6) Uani 1 1 d .
H26A H 0.1091 0.1437 -0.2802 0.075 Uiso 1 1 calc R
H26B H 0.2528 0.1507 -0.3037 0.075 Uiso 1 1 calc R
H26C H 0.1731 0.1817 -0.2271 0.075 Uiso 1 1 calc R
C25 C 0.0849(2) 0.13506(7) 0.0291(3) 0.0436(5) Uani 1 1 d .
H25A H 0.0728 0.1621 0.0494 0.065 Uiso 1 1 calc R
H25B H 0.1018 0.1210 0.1091 0.065 Uiso 1 1 calc R
H25C H 0.0105 0.1249 -0.0118 0.065 Uiso 1 1 calc R
C27 C 0.36180(17) 0.15171(5) -0.00864(18) 0.0269(3) Uani 1 1 d .
C28 C 0.44547(17) 0.12866(5) 0.06171(17) 0.0262(3) Uani 1 1 d .
C29 C 0.54977(17) 0.14615(5) 0.11592(18) 0.0284(3) Uani 1 1 d .
H29 H 0.6082 0.1307 0.1598 0.034 Uiso 1 1 calc R
C30 C 0.57111(17) 0.18541(5) 0.10780(18) 0.0295(4) Uani 1 1 d .
C31 C 0.48716(18) 0.20851(5) 0.03929(19) 0.0302(4) Uani 1 1 d .
C32 C 0.38544(17) 0.19089(5) -0.01812(19) 0.0293(4) Uani 1 1 d .
H32 H 0.3296 0.2062 -0.0659 0.035 Uiso 1 1 calc R
C33 C 0.6838(2) 0.20134(6) 0.1732(2) 0.0368(4) Uani 1 1 d .
O21 O 0.6889(2) 0.23477(6) 0.2050(2) 0.0681(6) Uani 1 1 d .
C34 C 0.7913(2) 0.17519(7) 0.1986(2) 0.0436(5) Uani 1 1 d .
H34A H 0.8633 0.1904 0.2232 0.065 Uiso 1 1 calc R
H34B H 0.8099 0.1606 0.1200 0.065 Uiso 1 1 calc R
H34C H 0.7705 0.1576 0.2690 0.065 Uiso 1 1 calc R
C35 C 0.49823(19) 0.25133(6) 0.0255(2) 0.0358(4) Uani 1 1 d .
H35A H 0.4651 0.2591 -0.0597 0.043 Uiso 1 1 calc R
H35B H 0.5862 0.2586 0.0285 0.043 Uiso 1 1 calc R
C36 C 0.4291(3) 0.27234(6) 0.1323(3) 0.0506(6) Uani 1 1 d .
H36A H 0.3423 0.2649 0.1307 0.076 Uiso 1 1 calc R
H36B H 0.4359 0.2999 0.1183 0.076 Uiso 1 1 calc R
H36C H 0.4648 0.2658 0.2166 0.076 Uiso 1 1 calc R

loop_
_atom_site_aniso_label
_atom_site_aniso_U_11
_atom_site_aniso_U_22
_atom_site_aniso_U_33
_atom_site_aniso_U_23
_atom_site_aniso_U_13
_atom_site_aniso_U_12
Si1 0.0299(2) 0.0221(2) 0.0341(3) -0.00014(18) 0.0029(2) 0.00015(19)
Si2 0.0295(2) 0.0287(2) 0.0402(3) 0.0033(2) 0.0038(2) -0.0020(2)
Si3 0.0270(2) 0.0305(2) 0.0325(2) -0.00070(19) 0.0048(2) -0.0019(2)
C1 0.083(2) 0.0404(12) 0.0421(12) -0.0081(10) 0.0041(13) -0.0122(13)
C2 0.0357(11) 0.0402(12) 0.0752(17) 0.0174(12) 0.0105(11) 0.0078(9)
C3 0.0361(11) 0.0397(12) 0.0773(17) -0.0121(12) 0.0034(12) -0.0076(9)
C4 0.0647(17) 0.0628(17) 0.0504(14) 0.0227(12) 0.0089(13) 0.0099(13)
C5 0.0299(10) 0.0472(12) 0.0543(13) 0.0050(10) -0.0035(9) 0.0033(9)
C6 0.0591(15) 0.0629(16) 0.0440(13) -0.0155(11) 0.0190(12) -0.0138(13)
C7 0.0263(8) 0.0273(8) 0.0271(8) 0.0008(7) 0.0010(7) 0.0003(7)
C8 0.0247(8) 0.0243(8) 0.0275(8) 0.0003(6) -0.0018(7) -0.0003(6)
C9 0.0261(8) 0.0257(8) 0.0286(8) -0.0013(6) 0.0002(7) 0.0007(6)
C10 0.0283(8) 0.0276(8) 0.0290(8) 0.0012(6) -0.0029(7) -0.0022(7)
C11 0.0310(9) 0.0264(8) 0.0291(8) 0.0007(7) -0.0041(7) -0.0009(7)
C12 0.0292(8) 0.0280(9) 0.0331(9) -0.0040(7) 0.0029(7) 0.0020(7)
C13 0.0365(10) 0.0316(9) 0.0413(10) -0.0002(8) 0.0034(8) -0.0064(8)
C16 0.0618(15) 0.0285(9) 0.0507(12) 0.0017(9) -0.0126(12) 0.0013(10)
C15 0.0395(10) 0.0260(9) 0.0420(11) -0.0014(8) -0.0025(9) -0.0021(8)
C14 0.0332(10) 0.0444(11) 0.0518(12) -0.0073(9) 0.0125(10) -0.0088(9)
O1 0.0651(13) 0.0440(10) 0.1116(19) 0.0135(11) 0.0325(13) -0.0060(9)
Si21 0.0329(3) 0.0231(2) 0.0368(3) 0.0004(2) -0.0049(2) 0.00066(19)
Si22 0.0327(3) 0.0298(2) 0.0363(3) -0.0046(2) -0.0048(2) -0.0005(2)
Si23 0.0275(2) 0.0296(2) 0.0324(2) 0.00043(19) -0.0052(2) -0.00206(19)
C22 0.0452(13) 0.0400(12) 0.087(2) -0.0078(12) -0.0194(14) 0.0146(11)
C21 0.0721(17) 0.0452(13) 0.0405(11) 0.0114(10) -0.0002(12) -0.0142(12)
C24 0.0519(14) 0.0606(16) 0.0440(12) -0.0106(11) 0.0043(11) 0.0059(12)
C23 0.0446(12) 0.0363(11) 0.0615(15) -0.0023(10) -0.0089(11) -0.0100(9)
C26 0.0533(14) 0.0545(14) 0.0413(11) 0.0109(10) -0.0176(11) -0.0071(11)
C25 0.0316(10) 0.0449(12) 0.0543(13) -0.0010(10) 0.0041(10) 0.0011(9)
C27 0.0260(8) 0.0273(8) 0.0275(8) -0.0009(6) -0.0013(7) 0.0008(7)
C28 0.0263(8) 0.0256(8) 0.0267(8) -0.0016(6) -0.0005(6) 0.0009(7)
C29 0.0271(8) 0.0304(8) 0.0278(8) 0.0000(7) -0.0012(7) -0.0004(7)
C30 0.0286(8) 0.0311(9) 0.0289(8) -0.0022(7) 0.0013(7) -0.0029(7)
C31 0.0319(9) 0.0295(9) 0.0292(8) -0.0014(7) 0.0043(7) -0.0014(7)
C32 0.0293(8) 0.0265(8) 0.0320(9) 0.0018(7) -0.0017(7) 0.0010(7)
C33 0.0328(10) 0.0397(11) 0.0380(10) -0.0001(8) -0.0025(8) -0.0090(8)
O21 0.0631(12) 0.0485(11) 0.0926(15) -0.0158(10) -0.0284(12) -0.0058(9)
C34 0.0318(10) 0.0497(12) 0.0492(12) 0.0082(10) -0.0095(9) -0.0071(9)
C35 0.0387(10) 0.0282(9) 0.0404(10) 0.0003(8) 0.0024(9) -0.0047(8)
C36 0.0649(16) 0.0305(10) 0.0564(14) -0.0043(9) 0.0183(13) -0.0013(11)

loop_
_atom_type_symbol
_atom_type_description
_atom_type_scat_dispersion_real
_atom_type_scat_dispersion_imag
_atom_type_scat_source
C C 0.0033 0.0016 'International Tables Vol C Tables 4.2.6.8 and 6.1.1.4'
H H 0.0000 0.0000 'International Tables Vol C Tables 4.2.6.8 and 6.1.1.4'
O O 0.0106 0.0060 'International Tables Vol C Tables 4.2.6.8 and 6.1.1.4'
Si Si 0.0817 0.0704 'International Tables Vol C Tables 4.2.6.8 and 6.1.1.4'

loop_
_geom_angle_atom_site_label_1
_geom_angle_atom_site_label_2
_geom_angle_atom_site_label_3
_geom_angle
C1 Si1 C2 108.59(14)
C1 Si1 C8 109.48(10)
C2 Si1 C8 108.41(10)
C1 Si1 Si2 113.86(10)
C2 Si1 Si2 114.57(9)
C8 Si1 Si2 101.54(6)
C3 Si2 C4 110.88(14)
C3 Si2 Si1 112.92(9)
C4 Si2 Si1 111.74(10)
C3 Si2 Si3 113.93(8)
C4 Si2 Si3 113.76(11)
Si1 Si2 Si3 92.50(3)
C6 Si3 C5 109.92(13)
C6 Si3 C7 109.79(11)
C5 Si3 C7 108.33(10)
C6 Si3 Si2 118.10(10)
C5 Si3 Si2 109.32(8)
C7 Si3 Si2 100.71(6)
Si1 C1 H1A 109.5
Si1 C1 H1B 109.5
H1A C1 H1B 109.5
Si1 C1 H1C 109.5
H1A C1 H1C 109.5
H1B C1 H1C 109.5
Si1 C2 H2A 109.5
Si1 C2 H2B 109.5
H2A C2 H2B 109.5
Si1 C2 H2C 109.5
H2A C2 H2C 109.5
H2B C2 H2C 109.5
Si2 C3 H3A 109.5
Si2 C3 H3B 109.5
H3A C3 H3B 109.5
Si2 C3 H3C 109.5
H3A C3 H3C 109.5
H3B C3 H3C 109.5
Si2 C4 H4A 109.5
Si2 C4 H4B 109.5
H4A C4 H4B 109.5
Si2 C4 H4C 109.5
H4A C4 H4C 109.5
H4B C4 H4C 109.5
Si3 C5 H5A 109.5
Si3 C5 H5B 109.5
H5A C5 H5B 109.5
Si3 C5 H5C 109.5
H5A C5 H5C 109.5
H5B C5 H5C 109.5
Si3 C6 H6A 109.5
Si3 C6 H6B 109.5
H6A C6 H6B 109.5
Si3 C6 H6C 109.5
H6A C6 H6C 109.5
H6B C6 H6C 109.5
C12 C7 C8 118.43(17)
C12 C7 Si3 120.13(14)
C8 C7 Si3 121.41(13)
C9 C8 C7 118.47(16)
C9 C8 Si1 119.84(13)
C7 C8 Si1 121.68(13)
C10 C9 C8 122.75(17)
C10 C9 H9 118.6
C8 C9 H9 118.6
C9 C10 C11 118.97(17)
C9 C10 C13 118.56(17)
C11 C10 C13 122.47(17)
C12 C11 C10 118.10(17)
C12 C11 C15 117.51(17)
C10 C11 C15 124.39(17)
C7 C12 C11 123.25(17)
C7 C12 H12 118.4
C11 C12 H12 118.4
O1 C13 C10 121.8(2)
O1 C13 C14 119.5(2)
C10 C13 C14 118.76(17)
C15 C16 H16A 109.5
C15 C16 H16B 109.5
H16A C16 H16B 109.5
C15 C16 H16C 109.5
H16A C16 H16C 109.5
H16B C16 H16C 109.5
C11 C15 C16 112.40(17)
C11 C15 H15A 109.1
C16 C15 H15A 109.1
C11 C15 H15B 109.1
C16 C15 H15B 109.1
H15A C15 H15B 107.9
C13 C14 H14A 109.5
C13 C14 H14B 109.5
H14A C14 H14B 109.5
C13 C14 H14C 109.5
H14A C14 H14C 109.5
H14B C14 H14C 109.5
C22 Si21 C28 109.15(11)
C22 Si21 C21 108.91(14)
C28 Si21 C21 109.00(10)
C22 Si21 Si22 116.89(10)
C28 Si21 Si22 99.25(6)
C21 Si21 Si22 113.02(10)
C23 Si22 C24 112.23(13)
C23 Si22 Si21 115.81(9)
C24 Si22 Si21 109.20(9)
C23 Si22 Si23 115.33(9)
C24 Si22 Si23 111.61(10)
Si21 Si22 Si23 90.89(3)
C26 Si23 C27 110.09(10)
C26 Si23 C25 109.59(13)
C27 Si23 C25 108.89(10)
C26 Si23 Si22 118.06(9)
C27 Si23 Si22 99.15(6)
C25 Si23 Si22 110.38(8)
Si21 C22 H22A 109.5
Si21 C22 H22B 109.5
H22A C22 H22B 109.5
Si21 C22 H22C 109.5
H22A C22 H22C 109.5
H22B C22 H22C 109.5
Si21 C21 H21A 109.5
Si21 C21 H21B 109.5
H21A C21 H21B 109.5
Si21 C21 H21C 109.5
H21A C21 H21C 109.5
H21B C21 H21C 109.5
Si22 C24 H24A 109.5
Si22 C24 H24B 109.5
H24A C24 H24B 109.5
Si22 C24 H24C 109.5
H24A C24 H24C 109.5
H24B C24 H24C 109.5
Si22 C23 H23A 109.5
Si22 C23 H23B 109.5
H23A C23 H23B 109.5
Si22 C23 H23C 109.5
H23A C23 H23C 109.5
H23B C23 H23C 109.5
Si23 C26 H26A 109.5
Si23 C26 H26B 109.5
H26A C26 H26B 109.5
Si23 C26 H26C 109.5
H26A C26 H26C 109.5
H26B C26 H26C 109.5
Si23 C25 H25A 109.5
Si23 C25 H25B 109.5
H25A C25 H25B 109.5
Si23 C25 H25C 109.5
H25A C25 H25C 109.5
H25B C25 H25C 109.5
C32 C27 C28 118.54(16)
C32 C27 Si23 121.14(14)
C28 C27 Si23 120.32(13)
C29 C28 C27 118.19(16)
C29 C28 Si21 120.85(14)
C27 C28 Si21 120.96(13)
C30 C29 C28 122.67(17)
C30 C29 H29 118.7
C28 C29 H29 118.7
C29 C30 C31 119.23(17)
C29 C30 C33 118.25(17)
C31 C30 C33 122.52(17)
C32 C31 C30 118.03(17)
C32 C31 C35 117.50(17)
C30 C31 C35 124.46(17)
C31 C32 C27 123.28(17)
C31 C32 H32 118.4
C27 C32 H32 118.4
O21 C33 C30 121.0(2)
O21 C33 C34 120.2(2)
C30 C33 C34 118.82(18)
C33 C34 H34A 109.5
C33 C34 H34B 109.5
H34A C34 H34B 109.5
C33 C34 H34C 109.5
H34A C34 H34C 109.5
H34B C34 H34C 109.5
C31 C35 C36 111.92(17)
C31 C35 H35A 109.2
C36 C35 H35A 109.2
C31 C35 H35B 109.2
C36 C35 H35B 109.2
H35A C35 H35B 107.9
C35 C36 H36A 109.5
C35 C36 H36B 109.5
H36A C36 H36B 109.5
C35 C36 H36C 109.5
H36A C36 H36C 109.5
H36B C36 H36C 109.5

loop_
_geom_bond_atom_site_label_1
_geom_bond_atom_site_label_2
_geom_bond_distance
Si1 C1 1.879(3)
Si1 C2 1.887(2)
Si1 C8 1.8918(18)
Si1 Si2 2.3495(8)
Si2 C3 1.892(2)
Si2 C4 1.894(3)
Si2 Si3 2.3618(8)
Si3 C6 1.881(2)
Si3 C5 1.886(2)
Si3 C7 1.9066(19)
C1 H1A 0.9800
C1 H1B 0.9800
C1 H1C 0.9800
C2 H2A 0.9800
C2 H2B 0.9800
C2 H2C 0.9800
C3 H3A 0.9800
C3 H3B 0.9800
C3 H3C 0.9800
C4 H4A 0.9800
C4 H4B 0.9800
C4 H4C 0.9800
C5 H5A 0.9800
C5 H5B 0.9800
C5 H5C 0.9800
C6 H6A 0.9800
C6 H6B 0.9800
C6 H6C 0.9800
C7 C12 1.405(3)
C7 C8 1.414(3)
C8 C9 1.410(3)
C9 C10 1.402(2)
C9 H9 0.9500
C10 C11 1.414(3)
C10 C13 1.509(3)
C11 C12 1.406(3)
C11 C15 1.516(3)
C12 H12 0.9500
C13 O1 1.210(3)
C13 C14 1.512(3)
C16 C15 1.525(3)
C16 H16A 0.9800
C16 H16B 0.9800
C16 H16C 0.9800
C15 H15A 0.9900
C15 H15B 0.9900
C14 H14A 0.9800
C14 H14B 0.9800
C14 H14C 0.9800
Si21 C22 1.888(2)
Si21 C28 1.8929(18)
Si21 C21 1.894(3)
Si21 Si22 2.3453(9)
Si22 C23 1.886(2)
Si22 C24 1.897(3)
Si22 Si23 2.3556(8)
Si23 C26 1.876(2)
Si23 C27 1.8988(19)
Si23 C25 1.900(2)
C22 H22A 0.9800
C22 H22B 0.9800
C22 H22C 0.9800
C21 H21A 0.9800
C21 H21B 0.9800
C21 H21C 0.9800
C24 H24A 0.9800
C24 H24B 0.9800
C24 H24C 0.9800
C23 H23A 0.9800
C23 H23B 0.9800
C23 H23C 0.9800
C26 H26A 0.9800
C26 H26B 0.9800
C26 H26C 0.9800
C25 H25A 0.9800
C25 H25B 0.9800
C25 H25C 0.9800
C27 C32 1.402(2)
C27 C28 1.417(2)
C28 C29 1.406(3)
C29 C30 1.400(3)
C29 H29 0.9500
C30 C31 1.411(3)
C30 C33 1.506(3)
C31 C32 1.399(3)
C31 C35 1.514(3)
C32 H32 0.9500
C33 O21 1.219(3)
C33 C34 1.509(3)
C34 H34A 0.9800
C34 H34B 0.9800
C34 H34C 0.9800
C35 C36 1.524(3)
C35 H35A 0.9900
C35 H35B 0.9900
C36 H36A 0.9800
C36 H36B 0.9800
C36 H36C 0.9800

loop_
_geom_torsion_atom_site_label_1
_geom_torsion_atom_site_label_2
_geom_torsion_atom_site_label_3
_geom_torsion_atom_site_label_4
_geom_torsion
C1 Si1 Si2 C3 11.25(14)
C2 Si1 Si2 C3 -114.60(14)
C8 Si1 Si2 C3 128.80(11)
C1 Si1 Si2 C4 137.06(15)
C2 Si1 Si2 C4 11.21(16)
C8 Si1 Si2 C4 -105.39(13)
C1 Si1 Si2 Si3 -106.10(10)
C2 Si1 Si2 Si3 128.06(10)
C8 Si1 Si2 Si3 11.45(6)
C3 Si2 Si3 C6 111.27(15)
C4 Si2 Si3 C6 -17.15(15)
Si1 Si2 Si3 C6 -132.25(11)
C3 Si2 Si3 C5 -15.36(13)
C4 Si2 Si3 C5 -143.78(14)
Si1 Si2 Si3 C5 101.12(8)
C3 Si2 Si3 C7 -129.28(12)
C4 Si2 Si3 C7 102.30(12)
Si1 Si2 Si3 C7 -12.80(6)
C6 Si3 C7 C12 -44.0(2)
C5 Si3 C7 C12 76.04(18)
Si2 Si3 C7 C12 -169.29(14)
C6 Si3 C7 C8 137.85(18)
C5 Si3 C7 C8 -102.10(17)
Si2 Si3 C7 C8 12.57(16)
C12 C7 C8 C9 -0.9(3)
Si3 C7 C8 C9 177.25(13)
C12 C7 C8 Si1 177.84(14)
Si3 C7 C8 Si1 -4.0(2)
C1 Si1 C8 C9 -67.63(19)
C2 Si1 C8 C9 50.67(18)
Si2 Si1 C8 C9 171.69(13)
C1 Si1 C8 C7 113.62(18)
C2 Si1 C8 C7 -128.08(17)
Si2 Si1 C8 C7 -7.06(16)
C7 C8 C9 C10 -0.7(3)
Si1 C8 C9 C10 -179.45(14)
C8 C9 C10 C11 1.6(3)
C8 C9 C10 C13 -178.11(17)
C9 C10 C11 C12 -0.9(3)
C13 C10 C11 C12 178.80(18)
C9 C10 C11 C15 179.10(18)
C13 C10 C11 C15 -1.2(3)
C8 C7 C12 C11 1.6(3)
Si3 C7 C12 C11 -176.57(15)
C10 C11 C12 C7 -0.7(3)
C15 C11 C12 C7 179.30(18)
C9 C10 C13 O1 159.8(2)
C11 C10 C13 O1 -19.9(3)
C9 C10 C13 C14 -18.8(3)
C11 C10 C13 C14 161.47(19)
C12 C11 C15 C16 -87.7(2)
C10 C11 C15 C16 92.4(2)
C22 Si21 Si22 C23 98.22(14)
C28 Si21 Si22 C23 -144.70(11)
C21 Si21 Si22 C23 -29.39(14)
C22 Si21 Si22 C24 -29.62(15)
C28 Si21 Si22 C24 87.46(12)
C21 Si21 Si22 C24 -157.23(14)
C22 Si21 Si22 Si23 -142.92(11)
C28 Si21 Si22 Si23 -25.83(6)
C21 Si21 Si22 Si23 89.48(10)
C23 Si22 Si23 C26 -96.27(14)
C24 Si22 Si23 C26 33.36(14)
Si21 Si22 Si23 C26 144.45(10)
C23 Si22 Si23 C27 145.04(11)
C24 Si22 Si23 C27 -85.34(11)
Si21 Si22 Si23 C27 25.76(7)
C23 Si22 Si23 C25 30.85(13)
C24 Si22 Si23 C25 160.48(13)
Si21 Si22 Si23 C25 -88.43(9)
C26 Si23 C27 C32 35.7(2)
C25 Si23 C27 C32 -84.47(18)
Si22 Si23 C27 C32 160.19(15)
C26 Si23 C27 C28 -145.04(17)
C25 Si23 C27 C28 94.79(17)
Si22 Si23 C27 C28 -20.55(16)
C32 C27 C28 C29 -1.5(3)
Si23 C27 C28 C29 179.21(13)
C32 C27 C28 Si21 179.01(14)
Si23 C27 C28 Si21 -0.3(2)
C22 Si21 C28 C29 -35.64(19)
C21 Si21 C28 C29 83.20(18)
Si22 Si21 C28 C29 -158.44(14)
C22 Si21 C28 C27 143.81(17)
C21 Si21 C28 C27 -97.35(18)
Si22 Si21 C28 C27 21.02(15)
C27 C28 C29 C30 2.8(3)
Si21 C28 C29 C30 -177.72(14)
C28 C29 C30 C31 -2.0(3)
C28 C29 C30 C33 178.02(17)
C29 C30 C31 C32 -0.1(3)
C33 C30 C31 C32 179.90(18)
C29 C30 C31 C35 178.74(18)
C33 C30 C31 C35 -1.3(3)
C30 C31 C32 C27 1.3(3)
C35 C31 C32 C27 -177.58(18)
C28 C27 C32 C31 -0.5(3)
Si23 C27 C32 C31 178.76(15)
C29 C30 C33 O21 -156.9(2)
C31 C30 C33 O21 23.1(3)
C29 C30 C33 C34 23.3(3)
C31 C30 C33 C34 -156.7(2)
C32 C31 C35 C36 87.1(2)
C30 C31 C35 C36 -91.7(3)
